data_2007180
loop_
_publ_author_name
'van der Zeijden, Adolphus A. H.'
'Mattheis, Chris'
'Fr\"ohlich, Roland'

_publ_section_title '[1,2-Bis(2-methoxyethyl-<i>O</i>)-\h^5^-cyclopentadienyl]trichlorozirconium(IV)'
_journal_issue 4
_journal_name_full 'Acta Crystallographica Section C'
_journal_page_first 458
_journal_page_last 460
_journal_paper_doi 10.1107/S0108270197016594
_journal_volume 54
_journal_year 1998
_chemical_formula_iupac '[Zr Cl3 (C11 H17 O2)]'
_chemical_formula_sum 'C11 H17 Cl3 O2 Zr'
_chemical_formula_weight 378.82
_chemical_name_systematic
;
[1,2-Di(methoxyethyl)cyclopentadienyl]-trichlorozirconium(IV)
;
_space_group_IT_number 2
_symmetry_cell_setting triclinic
_symmetry_space_group_name_Hall '-P 1'
_symmetry_space_group_name_H-M 'P -1'
_audit_creation_method SHELXL
_cell_angle_alpha 104.06(2)
_cell_angle_beta 102.15(2)
_cell_angle_gamma 95.93(2)
_cell_formula_units_Z 4
_cell_length_a 7.9490(10)
_cell_length_b 13.383(3)
_cell_length_c 14.340(4)
_cell_measurement_reflns_used 25
_cell_measurement_temperature 223(2)
_cell_measurement_theta_max 21.04
_cell_measurement_theta_min 18.46
_cell_volume 1427.3(6)
_computing_cell_refinement 'CAD-4 EXPRESS'
_computing_data_collection 'CAD-4 EXPRESS (Enraf-Nonius, 1994)'
_computing_data_reduction 'MolEN (Fair, 1990)'
_computing_molecular_graphics 'DIAMOND (Brandenburg, 1996)'
_computing_publication_material SHELXL93
_computing_structure_refinement 'SHELXL93 (Sheldrick, 1993)'
_computing_structure_solution 'SHELXS86 (Sheldrick, 1990)'
_diffrn_ambient_temperature 223(2)
_diffrn_measurement_device 'Enraf Nonius MACH3'
_diffrn_measurement_method '\w/2\q scans'
_diffrn_radiation_monochromator graphite
_diffrn_radiation_source 'fine-focus sealed tube'
_diffrn_radiation_type MoK\a
_diffrn_radiation_wavelength 0.71073
_diffrn_reflns_av_R_equivalents 0.0222
_diffrn_reflns_av_sigmaI/netI 0.0204
_diffrn_reflns_limit_h_max 9
_diffrn_reflns_limit_h_min 0
_diffrn_reflns_limit_k_max 16
_diffrn_reflns_limit_k_min -16
_diffrn_reflns_limit_l_max 17
_diffrn_reflns_limit_l_min -17
_diffrn_reflns_number 6200
_diffrn_reflns_theta_max 26.29
_diffrn_reflns_theta_min 2.87
_diffrn_standards_decay_% 1.2
_diffrn_standards_interval_count 250
_diffrn_standards_interval_time 120
_diffrn_standards_number 3
_exptl_absorpt_coefficient_mu 1.319
_exptl_absorpt_correction_T_max 0.820
_exptl_absorpt_correction_T_min 0.724
_exptl_absorpt_correction_type 'empirical via \y scan data (MolEN; Fair, 1990)'
_exptl_crystal_colour 'light brown'
_exptl_crystal_density_diffrn 1.763
_exptl_crystal_density_meas ?
_exptl_crystal_description block
_exptl_crystal_F_000 760
_exptl_crystal_size_max 0.35
_exptl_crystal_size_mid 0.30
_exptl_crystal_size_min 0.15
_refine_diff_density_max 0.885
_refine_diff_density_min -1.335
_refine_ls_extinction_method none
_refine_ls_goodness_of_fit_all 1.189
_refine_ls_goodness_of_fit_obs 1.119
_refine_ls_matrix_type full
_refine_ls_number_parameters 311
_refine_ls_number_reflns 5680
_refine_ls_number_restraints 0
_refine_ls_restrained_S_all 1.712
_refine_ls_restrained_S_obs 1.119
_refine_ls_R_factor_all 0.0578
_refine_ls_R_factor_obs .0385
_refine_ls_shift/esd_max -0.001
_refine_ls_shift/esd_mean 0.000
_refine_ls_structure_factor_coef Fsqd
_refine_ls_weighting_details 'w = 1/[\s^2^(Fo^2^)+(0.0520P)^2^+3.4519P] where P=(Fo^2^+2Fc^2^)/3'
_refine_ls_weighting_scheme calc
_refine_ls_wR_factor_all 0.1648
_refine_ls_wR_factor_obs .0978
_reflns_number_observed 4750
_reflns_number_total 5764
_reflns_observed_criterion >2sigma(I)
_cod_data_source_file jz1264.cif
_cod_data_source_block I
_cod_depositor_comments
;
The following automatic conversions were performed:

'_exptl_crystal_density_meas' value 'not measured' was changed to '?'
- the value is perceived as not measured.

Automatic conversion script
Id: cif_fix_values 3008 2015-01-20 13:52:24Z robertas 

The following automatic conversions were performed:

'_refine_ls_weighting_scheme' value 'calc w =
1/[\s^2^(Fo^2^)+(0.0520P)^2^+3.4519P] where P=(Fo^2^+2Fc^2^)/3' was
changed to 'calc'. New tag '_refine_ls_weighting_details' was
created. The value of the new tag was set to 'w =
1/[\s^2^(Fo^2^)+(0.0520P)^2^+3.4519P] where P=(Fo^2^+2Fc^2^)/3'.

Automatic conversion script
Id: cif_fix_values 3143 2015-03-26 13:38:13Z robertas 
;
_cod_original_cell_volume 1427.3(5)
_cod_database_code 2007180

loop_
_symmetry_equiv_pos_as_xyz
'x, y, z'
'-x, -y, -z'

loop_
_atom_site_aniso_label
_atom_site_aniso_U_11
_atom_site_aniso_U_22
_atom_site_aniso_U_33
_atom_site_aniso_U_12
_atom_site_aniso_U_13
_atom_site_aniso_U_23
Zr1 .0145(2) .0177(2) .0212(2) .00098(13) .00646(14) .00670(14)
Cl11 .0312(5) .0299(5) .0371(6) .0047(4) .0082(4) .0187(4)
Cl12 .0152(5) .0459(6) .0415(6) -.0006(4) .0033(4) .0160(5)
Cl13 .0399(6) .0419(6) .0318(6) .0075(5) .0215(5) .0092(5)
C11 .030(2) .028(2) .023(2) .002(2) .014(2) .009(2)
C12 .029(2) .031(2) .018(2) -.001(2) .007(2) .004(2)
C13 .030(2) .027(2) .029(2) .003(2) .016(2) .003(2)
C14 .022(2) .032(2) .035(2) .009(2) .016(2) .011(2)
C15 .021(2) .024(2) .029(2) .000(2) .015(2) .008(2)
C111 .042(3) .031(2) .030(2) .003(2) .009(2) .016(2)
C112 .033(2) .031(2) .047(3) .010(2) .010(2) .019(2)
O113 .044(2) .023(2) .036(2) .0113(13) .0175(15) .0083(13)
C114 .094(5) .024(3) .052(3) .009(3) .032(3) .005(2)
C151 .024(2) .035(2) .046(3) -.011(2) .015(2) .009(2)
C152 .017(2) .044(3) .044(3) -.004(2) .003(2) .012(2)
O153 .025(2) .034(2) .0255(15) -.0043(12) .0033(12) .0081(13)
C154 .046(3) .066(4) .028(3) -.013(3) -.008(2) .017(2)
Zr2 .0151(2) .0176(2) .0291(2) .00045(14) .0051(2) .0064(2)
Cl21 .0363(6) .0278(5) .0463(7) .0048(4) .0152(5) .0001(5)
Cl22 .0175(5) .0362(6) .0415(6) -.0058(4) .0068(4) .0029(5)
Cl23 .0511(8) .0451(7) .0439(7) -.0018(6) .0061(6) .0252(6)
C21 .018(2) .038(3) .045(3) -.007(2) .010(2) .003(2)
C22 .015(2) .043(3) .071(4) .001(2) .013(2) .000(3)
C23 .020(2) .040(3) .079(4) .008(2) -.001(2) .017(3)
C24 .021(2) .039(3) .040(3) -.004(2) -.004(2) .008(2)
C25 .018(2) .026(2) .045(3) -.007(2) .005(2) .005(2)
C211 .045(3) .050(3) .045(3) -.013(2) .025(2) .008(2)
C212 .046(3) .047(3) .035(3) .000(2) .018(2) .014(2)
O213 .029(2) .040(2) .040(2) .0073(14) .0116(14) .0207(15)
C214 .052(3) .049(3) .044(3) .027(3) .007(2) .023(2)
C251 .033(3) .028(2) .044(3) -.004(2) .008(2) .004(2)
C252 .038(3) .030(2) .043(3) .002(2) .009(2) -.006(2)
O253 .0214(15) .028(2) .038(2) .0004(12) .0107(13) .0002(13)
C254 .035(3) .050(3) .049(3) .004(2) .025(2) -.003(2)

loop_
_atom_site_label
_atom_site_fract_x
_atom_site_fract_y
_atom_site_fract_z
_atom_site_U_iso_or_equiv
_atom_site_thermal_displace_type
_atom_site_calc_flag
_atom_site_refinement_flags
_atom_site_occupancy
_atom_site_disorder_group
_atom_site_type_symbol
Zr1 .31620(4) .51400(3) .23567(3) .01733(11) Uani d . 1 . Zr
Cl11 .37428(14) .36261(8) .29882(8) .0311(2) Uani d . 1 . Cl
Cl12 .00293(13) .44938(9) .15424(9) .0344(3) Uani d . 1 . Cl
Cl13 .1912(2) .56639(9) .38434(8) .0360(3) Uani d . 1 . Cl
C11 .3960(6) .5677(3) .0906(3) .0260(9) Uani d . 1 . C
C12 .2929(6) .4677(3) .0489(3) .0269(9) Uani d . 1 . C
H12 .1828(6) .4525(3) .0040(3) .032 Uiso calc R 1 . H
C13 .3826(6) .3952(3) .0857(3) .0282(9) Uani d . 1 . C
H13 .3430(6) .3230(3) .0701(3) .034 Uiso calc R 1 . H
C14 .5419(5) .4490(3) .1498(3) .0275(9) Uani d . 1 . C
H14 .6281(5) .4189(3) .1840(3) .033 Uiso calc R 1 . H
C15 .5506(5) .5562(3) .1542(3) .0234(8) Uani d . 1 . C
C111 .3416(6) .6683(4) .0771(3) .0331(10) Uani d . 1 . C
H11A .4437(6) .7236(4) .0993(3) .040 Uiso calc R 1 . H
H11B .2904(6) .6604(4) .0068(3) .040 Uiso calc R 1 . H
C112 .2108(6) .6976(4) .1359(4) .0351(10) Uani d . 1 . C
H11C .1989(6) .7711(4) .1429(4) .042 Uiso calc R 1 . H
H11D .0967(6) .6545(4) .1024(4) .042 Uiso calc R 1 . H
O113 .2729(4) .6806(2) .2332(2) .0325(7) Uani d . 1 . O
C114 .2907(10) .7705(4) .3143(4) .056(2) Uani d . 1 . C
H11E .346(6) .7560(13) .3755(6) .083 Uiso calc R 1 . H
H11F .1763(11) .788(2) .318(2) .083 Uiso calc R 1 . H
H11G .362(5) .8288(10) .3045(18) .083 Uiso calc R 1 . H
C151 .6924(6) .6420(4) .2202(4) .0357(11) Uani d . 1 . C
H15A .7964(6) .6410(4) .1937(4) .043 Uiso calc R 1 . H
H15B .6542(6) .7097(4) .2224(4) .043 Uiso calc R 1 . H
C152 .7351(6) .6279(4) .3218(4) .0366(11) Uani d . 1 . C
H15C .8006(6) .5699(4) .3228(4) .044 Uiso calc R 1 . H
H15D .8075(6) .6914(4) .3684(4) .044 Uiso calc R 1 . H
O153 .5727(4) .6061(2) .3512(2) .0290(7) Uani d . 1 . O
C154 .6152(8) .6067(5) .4547(4) .0504(14) Uani d . 1 . C
H15E .5089(9) .589(3) .4743(9) .076 Uiso calc R 1 . H
H15F .674(5) .6756(10) .4950(5) .076 Uiso calc R 1 . H
H15G .691(5) .556(2) .4641(7) .076 Uiso calc R 1 . H
Zr2 .19516(5) .98283(3) .75387(3) .02082(11) Uani d . 1 . Zr
Cl21 .1720(2) 1.13791(9) .88406(9) .0378(3) Uani d . 1 . Cl
Cl22 .51490(13) 1.05163(9) .82197(9) .0339(3) Uani d . 1 . Cl
Cl23 .2248(2) 1.07392(11) .62692(10) .0459(3) Uani d . 1 . Cl
C21 -.0600(6) .8695(4) .7743(4) .0354(11) Uani d . 1 . C
C22 -.1210(6) .9611(4) .7620(5) .0458(13) Uani d . 1 . C
H22 -.1570(6) 1.0096(4) .8101(5) .055 Uiso calc R 1 . H
C23 -.1198(6) .9686(4) .6672(5) .0481(14) Uani d . 1 . C
H23 -.1539(6) 1.0230(4) .6405(5) .058 Uiso calc R 1 . H
C24 -.0592(6) .8814(4) .6185(4) .0359(10) Uani d . 1 . C
H24 -.0468(6) .8662(4) .5530(4) .043 Uiso calc R 1 . H
C25 -.0200(5) .8202(3) .6847(4) .0317(10) Uani d . 1 . C
C211 -.0284(7) .8356(5) .8677(4) .0470(13) Uani d . 1 . C
H21A -.0291(7) .7601(5) .8516(4) .056 Uiso calc R 1 . H
H21B -.1222(7) .8509(5) .9010(4) .056 Uiso calc R 1 . H
C212 .1449(7) .8915(4) .9363(4) .0415(12) Uani d . 1 . C
H21C .1332(7) .9614(4) .9732(4) .050 Uiso calc R 1 . H
H21D .1856(7) .8525(4) .9840(4) .050 Uiso calc R 1 . H
O213 .2689(4) .8992(3) .8751(2) .0341(7) Uani d . 1 . O
C214 .4189(7) .8509(4) .9004(4) .0458(13) Uani d . 1 . C
H21E .488(3) .851(3) .8519(17) .069 Uiso calc R 1 . H
H21F .3814(7) .7797(11) .901(3) .069 Uiso calc R 1 . H
H21G .489(3) .8898(19) .9656(13) .069 Uiso calc R 1 . H
C251 .0665(6) .7253(4) .6664(4) .0369(11) Uani d . 1 . C
H25A -.0196(6) .6646(4) .6248(4) .044 Uiso calc R 1 . H
H25B .1156(6) .7109(4) .7295(4) .044 Uiso calc R 1 . H
C252 .2090(7) .7436(4) .6153(4) .0403(12) Uani d . 1 . C
H25C .2852(7) .6908(4) .6182(4) .048 Uiso calc R 1 . H
H25D .1585(7) .7387(4) .5455(4) .048 Uiso calc R 1 . H
O253 .3089(4) .8472(2) .6653(2) .0305(7) Uani d . 1 . O
C254 .4491(7) .8637(4) .6181(4) .0454(13) Uani d . 1 . C
H25E .506(3) .9358(9) .644(2) .068 Uiso calc R 1 . H
H25F .4023(9) .848(3) .5471(5) .068 Uiso calc R 1 . H
H25G .533(3) .818(2) .632(3) .068 Uiso calc R 1 . H

loop_
_atom_type_symbol
_atom_type_description
_atom_type_scat_dispersion_real
_atom_type_scat_dispersion_imag
_atom_type_scat_source
C C 0.0033 0.0016 'International Tables Vol C Tables 4.2.6.8 and 6.1.1.4'
H H 0.0000 0.0000 'International Tables Vol C Tables 4.2.6.8 and 6.1.1.4'
O O 0.0106 0.0060 'International Tables Vol C Tables 4.2.6.8 and 6.1.1.4'
Cl Cl 0.1484 0.1585 'International Tables Vol C Tables 4.2.6.8 and 6.1.1.4'
Zr Zr -2.9673 0.5597 'International Tables Vol C Tables 4.2.6.8 and 6.1.1.4'

loop_
_geom_angle_atom_site_label_1
_geom_angle_atom_site_label_2
_geom_angle_atom_site_label_3
_geom_angle
_geom_angle_publ_flag
O113 Zr1 O153 81.33(12) yes
O113 Zr1 Cl11 160.43(9) yes
O153 Zr1 Cl11 86.95(8) yes
O113 Zr1 Cl12 89.66(9) yes
O153 Zr1 Cl12 161.53(8) yes
Cl11 Zr1 Cl12 96.88(4) yes
O113 Zr1 C15 81.78(12) ?
O153 Zr1 C15 68.03(12) ?
Cl11 Zr1 C15 108.31(10) ?
Cl12 Zr1 C15 126.79(10) ?
O113 Zr1 C14 114.47(13) ?
O153 Zr1 C14 78.93(13) ?
Cl11 Zr1 C14 78.18(11) ?
Cl12 Zr1 C14 119.53(11) ?
C15 Zr1 C14 33.00(14) ?
O113 Zr1 Cl13 79.22(8) yes
O153 Zr1 Cl13 81.63(8) yes
Cl11 Zr1 Cl13 83.62(4) yes
Cl12 Zr1 Cl13 80.87(5) yes
C15 Zr1 Cl13 146.22(10) ?
C14 Zr1 Cl13 153.93(11) ?
O113 Zr1 C13 119.07(13) ?
O153 Zr1 C13 111.29(13) ?
Cl11 Zr1 C13 79.80(11) ?
Cl12 Zr1 C13 87.18(11) ?
C15 Zr1 C13 54.12(14) ?
C14 Zr1 C13 32.36(14) ?
Cl13 Zr1 C13 158.22(11) ?
O113 Zr1 C11 66.51(12) ?
O153 Zr1 C11 94.77(12) ?
Cl11 Zr1 C11 130.48(10) ?
Cl12 Zr1 C11 96.36(11) ?
C15 Zr1 C11 32.71(14) ?
C14 Zr1 C11 53.96(14) ?
Cl13 Zr1 C11 145.67(10) ?
C13 Zr1 C11 53.52(14) ?
O113 Zr1 C12 89.54(13) ?
O153 Zr1 C12 121.77(12) ?
Cl11 Zr1 C12 109.99(11) ?
Cl12 Zr1 C12 73.91(10) ?
C15 Zr1 C12 53.75(14) ?
C14 Zr1 C12 53.31(15) ?
Cl13 Zr1 C12 152.43(11) ?
C13 Zr1 C12 31.92(14) ?
C11 Zr1 C12 32.19(13) ?
C12 C11 C15 107.5(4) ?
C12 C11 C111 125.6(4) ?
C15 C11 C111 126.6(4) ?
C12 C11 Zr1 74.8(2) ?
C15 C11 Zr1 71.6(2) ?
C111 C11 Zr1 114.7(3) ?
C13 C12 C11 108.5(4) ?
C13 C12 Zr1 73.0(2) ?
C11 C12 Zr1 73.0(2) ?
C12 C13 C14 108.0(4) ?
C12 C13 Zr1 75.0(2) ?
C14 C13 Zr1 72.3(2) ?
C13 C14 C15 108.3(4) ?
C13 C14 Zr1 75.4(2) ?
C15 C14 Zr1 73.1(2) ?
C14 C15 C11 107.6(4) ?
C14 C15 C151 125.7(4) ?
C11 C15 C151 126.6(4) ?
C14 C15 Zr1 73.9(2) ?
C11 C15 Zr1 75.7(2) ?
C151 C15 Zr1 113.1(3) ?
C112 C111 C11 109.7(4) yes
O113 C112 C111 107.6(4) yes
C114 O113 C112 114.2(4) yes
C114 O113 Zr1 129.1(3) yes
C112 O113 Zr1 116.6(3) yes
C152 C151 C15 109.7(4) yes
O153 C152 C151 108.9(4) yes
C154 O153 C152 108.6(4) yes
C154 O153 Zr1 124.2(3) yes
C152 O153 Zr1 121.8(3) yes
O213 Zr2 O253 81.25(12) ?
O213 Zr2 Cl23 160.03(9) ?
O253 Zr2 Cl23 87.73(9) ?
O213 Zr2 C25 79.43(14) ?
O253 Zr2 C25 67.88(13) ?
Cl23 Zr2 C25 111.77(12) ?
O213 Zr2 Cl21 88.63(9) ?
O253 Zr2 Cl21 161.10(8) ?
Cl23 Zr2 Cl21 96.93(5) ?
C25 Zr2 Cl21 125.99(11) ?
O213 Zr2 C24 112.26(15) ?
O253 Zr2 C24 76.00(14) ?
Cl23 Zr2 C24 80.75(12) ?
C25 Zr2 C24 32.9(2) ?
Cl21 Zr2 C24 122.79(12) ?
O213 Zr2 Cl22 77.77(9) ?
O253 Zr2 Cl22 80.29(8) ?
Cl23 Zr2 Cl22 84.01(5) ?
C25 Zr2 Cl22 143.16(11) ?
Cl21 Zr2 Cl22 81.99(5) ?
C24 Zr2 Cl22 152.18(13) ?
O213 Zr2 C23 119.9(2) ?
O253 Zr2 C23 108.2(2) ?
Cl23 Zr2 C23 79.33(15) ?
C25 Zr2 C23 53.9(2) ?
Cl21 Zr2 C23 90.68(14) ?
C24 Zr2 C23 32.3(2) ?
Cl22 Zr2 C23 160.85(14) ?
O213 Zr2 C21 66.51(14) ?
O253 Zr2 C21 96.16(14) ?
Cl23 Zr2 C21 131.67(13) ?
C25 Zr2 C21 32.8(2) ?
Cl21 Zr2 C21 94.35(12) ?
C24 Zr2 C21 54.1(2) ?
Cl22 Zr2 C21 144.20(12) ?
C23 Zr2 C21 53.6(2) ?
O213 Zr2 C22 91.5(2) ?
O253 Zr2 C22 121.37(15) ?
Cl23 Zr2 C22 108.4(2) ?
C25 Zr2 C22 53.7(2) ?
Cl21 Zr2 C22 74.55(13) ?
C24 Zr2 C22 53.4(2) ?
Cl22 Zr2 C22 154.46(14) ?
C23 Zr2 C22 32.0(2) ?
C21 Zr2 C22 32.2(2) ?
C22 C21 C25 106.9(5) ?
C22 C21 C211 126.3(5) ?
C25 C21 C211 126.6(5) ?
C22 C21 Zr2 74.5(3) ?
C25 C21 Zr2 71.9(2) ?
C211 C21 Zr2 115.1(3) ?
C23 C22 C21 108.9(5) ?
C23 C22 Zr2 73.4(3) ?
C21 C22 Zr2 73.3(3) ?
C22 C23 C24 108.2(5) ?
C22 C23 Zr2 74.6(3) ?
C24 C23 Zr2 72.8(3) ?
C23 C24 C25 107.9(5) ?
C23 C24 Zr2 74.8(3) ?
C25 C24 Zr2 72.9(2) ?
C24 C25 C21 108.1(4) ?
C24 C25 C251 125.5(4) ?
C21 C25 C251 126.1(5) ?
C24 C25 Zr2 74.3(3) ?
C21 C25 Zr2 75.3(2) ?
C251 C25 Zr2 111.9(3) ?
C21 C211 C212 110.6(4) ?
O213 C212 C211 107.5(4) ?
C214 O213 C212 113.7(4) ?
C214 O213 Zr2 129.9(3) ?
C212 O213 Zr2 116.3(3) ?
C25 C251 C252 109.4(4) ?
O253 C252 C251 108.4(4) ?
C254 O253 C252 108.4(3) ?
C254 O253 Zr2 123.4(3) ?
C252 O253 Zr2 123.5(3) ?

loop_
_geom_bond_atom_site_label_1
_geom_bond_atom_site_label_2
_geom_bond_site_symmetry_2
_geom_bond_distance
_geom_bond_publ_flag
Zr1 O113 . 2.298(3) yes
Zr1 O153 . 2.342(3) yes
Zr1 Cl11 . 2.4591(12) yes
Zr1 Cl12 . 2.4805(12) yes
Zr1 C15 . 2.485(4) yes
Zr1 C14 . 2.495(4) yes
Zr1 Cl13 . 2.5168(12) yes
Zr1 C13 . 2.535(4) yes
Zr1 C11 . 2.537(4) yes
Zr1 C12 . 2.560(4) yes
C11 C12 . 1.413(6) ?
C11 C15 . 1.415(6) ?
C11 C111 . 1.499(6) yes
C12 C13 . 1.401(6) ?
C13 C14 . 1.402(6) ?
C14 C15 . 1.415(6) ?
C15 C151 . 1.497(6) yes
C111 C112 . 1.496(7) yes
C112 O113 . 1.460(6) yes
O113 C114 . 1.427(6) yes
C151 C152 . 1.487(7) yes
C152 O153 . 1.463(5) yes
O153 C154 . 1.449(6) yes
Zr2 O213 . 2.297(3) ?
Zr2 O253 . 2.330(3) ?
Zr2 Cl23 . 2.4608(14) ?
Zr2 C25 . 2.472(4) ?
Zr2 Cl21 . 2.4834(13) ?
Zr2 C24 . 2.490(5) ?
Zr2 Cl22 . 2.5092(12) ?
Zr2 C23 . 2.515(5) ?
Zr2 C21 . 2.516(4) ?
Zr2 C22 . 2.531(5) ?
C21 C22 . 1.400(8) ?
C21 C25 . 1.411(7) ?
C21 C211 . 1.497(8) ?
C22 C23 . 1.390(9) ?
C23 C24 . 1.394(7) ?
C24 C25 . 1.404(7) ?
C25 C251 . 1.500(7) ?
C211 C212 . 1.512(7) ?
C212 O213 . 1.462(5) ?
O213 C214 . 1.436(6) ?
C251 C252 . 1.503(7) ?
C252 O253 . 1.455(5) ?
O253 C254 . 1.444(5) ?

loop_
_geom_torsion_atom_site_label_1
_geom_torsion_atom_site_label_2
_geom_torsion_atom_site_label_3
_geom_torsion_atom_site_label_4
_geom_torsion
O113 Zr1 C11 C12 -132.4(3)
O153 Zr1 C11 C12 149.2(3)
Cl11 Zr1 C11 C12 59.2(3)
Cl12 Zr1 C11 C12 -45.5(3)
C15 Zr1 C11 C12 114.8(4)
C14 Zr1 C11 C12 76.6(3)
Cl13 Zr1 C11 C12 -128.6(2)
C13 Zr1 C11 C12 36.2(2)
O113 Zr1 C11 C15 112.8(3)
O153 Zr1 C11 C15 34.4(2)
Cl11 Zr1 C11 C15 -55.6(3)
Cl12 Zr1 C11 C15 -160.3(2)
C14 Zr1 C11 C15 -38.2(2)
Cl13 Zr1 C11 C15 116.6(2)
C13 Zr1 C11 C15 -78.6(3)
C12 Zr1 C11 C15 -114.8(4)
O113 Zr1 C11 C111 -9.8(3)
O153 Zr1 C11 C111 -88.2(3)
Cl11 Zr1 C11 C111 -178.2(3)
Cl12 Zr1 C11 C111 77.1(3)
C15 Zr1 C11 C111 -122.6(4)
C14 Zr1 C11 C111 -160.8(4)
Cl13 Zr1 C11 C111 -6.1(4)
C13 Zr1 C11 C111 158.8(4)
C12 Zr1 C11 C111 122.6(4)
C15 C11 C12 C13 -0.3(4)
C111 C11 C12 C13 -174.7(4)
Zr1 C11 C12 C13 -64.9(3)
C15 C11 C12 Zr1 64.6(3)
C111 C11 C12 Zr1 -109.7(4)
O113 Zr1 C12 C13 158.7(3)
O153 Zr1 C12 C13 79.2(3)
Cl11 Zr1 C12 C13 -19.9(3)
Cl12 Zr1 C12 C13 -111.5(3)
C15 Zr1 C12 C13 78.6(3)
C14 Zr1 C12 C13 37.2(2)
Cl13 Zr1 C12 C13 -136.1(2)
C11 Zr1 C12 C13 116.1(4)
O113 Zr1 C12 C11 42.7(3)
O153 Zr1 C12 C11 -36.8(3)
Cl11 Zr1 C12 C11 -136.0(2)
Cl12 Zr1 C12 C11 132.4(3)
C15 Zr1 C12 C11 -37.5(2)
C14 Zr1 C12 C11 -78.8(3)
Cl13 Zr1 C12 C11 107.9(3)
C13 Zr1 C12 C11 -116.1(4)
C11 C12 C13 C14 -0.3(5)
Zr1 C12 C13 C14 -65.2(3)
C11 C12 C13 Zr1 64.9(3)
O113 Zr1 C13 C12 -24.5(3)
O153 Zr1 C13 C12 -116.3(2)
Cl11 Zr1 C13 C12 161.0(3)
Cl12 Zr1 C13 C12 63.5(2)
C15 Zr1 C13 C12 -77.4(3)
C14 Zr1 C13 C12 -115.0(4)
Cl13 Zr1 C13 C12 120.0(3)
C11 Zr1 C13 C12 -36.5(2)
O113 Zr1 C13 C14 90.5(3)
O153 Zr1 C13 C14 -1.3(3)
Cl11 Zr1 C13 C14 -84.0(3)
Cl12 Zr1 C13 C14 178.5(3)
C15 Zr1 C13 C14 37.6(3)
Cl13 Zr1 C13 C14 -125.0(3)
C11 Zr1 C13 C14 78.4(3)
C12 Zr1 C13 C14 115.0(4)
C12 C13 C14 C15 0.8(5)
Zr1 C13 C14 C15 -66.3(3)
C12 C13 C14 Zr1 67.1(3)
O113 Zr1 C14 C13 -106.2(3)
O153 Zr1 C14 C13 178.7(3)
Cl11 Zr1 C14 C13 89.5(3)
Cl12 Zr1 C14 C13 -1.7(3)
C15 Zr1 C14 C13 -114.8(4)
Cl13 Zr1 C14 C13 136.2(3)
C11 Zr1 C14 C13 -77.0(3)
C12 Zr1 C14 C13 -36.7(3)
O113 Zr1 C14 C15 8.6(3)
O153 Zr1 C14 C15 -66.5(3)
Cl11 Zr1 C14 C15 -155.7(3)
Cl12 Zr1 C14 C15 113.1(2)
Cl13 Zr1 C14 C15 -109.0(3)
C13 Zr1 C14 C15 114.8(4)
C11 Zr1 C14 C15 37.8(2)
C12 Zr1 C14 C15 78.1(3)
C13 C14 C15 C11 -1.0(4)
Zr1 C14 C15 C11 -68.8(3)
C13 C14 C15 C151 174.9(4)
Zr1 C14 C15 C151 107.1(4)
C13 C14 C15 Zr1 67.8(3)
C12 C11 C15 C14 0.8(4)
C111 C11 C15 C14 175.1(4)
Zr1 C11 C15 C14 67.6(3)
C12 C11 C15 C151 -175.1(4)
C111 C11 C15 C151 -0.8(6)
Zr1 C11 C15 C151 -108.3(4)
C12 C11 C15 Zr1 -66.8(3)
C111 C11 C15 Zr1 107.5(4)
O113 Zr1 C15 C14 -172.1(3)
O153 Zr1 C15 C14 104.0(3)
Cl11 Zr1 C15 C14 25.1(3)
Cl12 Zr1 C15 C14 -88.8(3)
Cl13 Zr1 C15 C14 131.6(2)
C13 Zr1 C15 C14 -36.9(3)
C11 Zr1 C15 C14 -113.5(4)
C12 Zr1 C15 C14 -76.6(3)
O113 Zr1 C15 C11 -58.6(2)
O153 Zr1 C15 C11 -142.6(3)
Cl11 Zr1 C15 C11 138.6(2)
Cl12 Zr1 C15 C11 24.7(3)
C14 Zr1 C15 C11 113.5(4)
Cl13 Zr1 C15 C11 -114.9(2)
C13 Zr1 C15 C11 76.6(3)
C12 Zr1 C15 C11 36.9(2)
O113 Zr1 C15 C151 65.4(3)
O153 Zr1 C15 C151 -18.5(3)
Cl11 Zr1 C15 C151 -97.3(3)
Cl12 Zr1 C15 C151 148.8(3)
C14 Zr1 C15 C151 -122.4(4)
Cl13 Zr1 C15 C151 9.2(4)
C13 Zr1 C15 C151 -159.3(4)
C11 Zr1 C15 C151 124.1(4)
C12 Zr1 C15 C151 160.9(4)
C12 C11 C111 C112 73.1(5)
C15 C11 C111 C112 -100.2(5)
Zr1 C11 C111 C112 -15.4(5)
C11 C111 C112 O113 44.1(5)
C111 C112 O113 C114 124.0(5)
C111 C112 O113 Zr1 -58.7(4)
O153 Zr1 O113 C114 -47.6(4)
Cl11 Zr1 O113 C114 6.3(6)
Cl12 Zr1 O113 C114 116.2(4)
C15 Zr1 O113 C114 -116.5(5)
C14 Zr1 O113 C114 -121.2(4)
Cl13 Zr1 O113 C114 35.4(4)
C13 Zr1 O113 C114 -157.2(4)
C11 Zr1 O113 C114 -146.7(5)
C12 Zr1 O113 C114 -169.9(5)
O153 Zr1 O113 C112 135.5(3)
Cl11 Zr1 O113 C112 -170.6(2)
Cl12 Zr1 O113 C112 -60.7(3)
C15 Zr1 O113 C112 66.6(3)
C14 Zr1 O113 C112 61.9(3)
Cl13 Zr1 O113 C112 -141.4(3)
C13 Zr1 O113 C112 25.9(3)
C11 Zr1 O113 C112 36.4(3)
C12 Zr1 O113 C112 13.2(3)
C14 C15 C151 C152 -44.5(6)
C11 C15 C151 C152 130.7(4)
Zr1 C15 C151 C152 41.7(5)
C15 C151 C152 O153 -46.7(5)
C151 C152 O153 C154 -172.3(4)
C151 C152 O153 Zr1 32.5(5)
O113 Zr1 O153 C154 116.3(4)
Cl11 Zr1 O153 C154 -48.0(4)
Cl12 Zr1 O153 C154 54.7(5)
C15 Zr1 O153 C154 -159.1(4)
C14 Zr1 O153 C154 -126.5(4)
Cl13 Zr1 O153 C154 36.0(4)
C13 Zr1 O153 C154 -125.8(4)
C11 Zr1 O153 C154 -178.4(4)
C12 Zr1 O153 C154 -159.7(4)
O113 Zr1 O153 C152 -92.5(3)
Cl11 Zr1 O153 C152 103.2(3)
Cl12 Zr1 O153 C152 -154.1(3)
C15 Zr1 O153 C152 -7.9(3)
C14 Zr1 O153 C152 24.7(3)
Cl13 Zr1 O153 C152 -172.8(3)
C13 Zr1 O153 C152 25.4(3)
C11 Zr1 O153 C152 -27.1(3)
C12 Zr1 O153 C152 -8.4(4)
O213 Zr2 C21 C22 138.1(4)
O253 Zr2 C21 C22 -144.2(3)
Cl23 Zr2 C21 C22 -51.8(4)
C25 Zr2 C21 C22 -114.1(5)
Cl21 Zr2 C21 C22 51.5(3)
C24 Zr2 C21 C22 -76.4(4)
Cl22 Zr2 C21 C22 133.9(3)
C23 Zr2 C21 C22 -36.1(3)
O213 Zr2 C21 C25 -107.7(3)
O253 Zr2 C21 C25 -30.1(3)
Cl23 Zr2 C21 C25 62.4(3)
Cl21 Zr2 C21 C25 165.7(3)
C24 Zr2 C21 C25 37.7(3)
Cl22 Zr2 C21 C25 -112.0(3)
C23 Zr2 C21 C25 78.0(3)
C22 Zr2 C21 C25 114.1(5)
O213 Zr2 C21 C211 14.9(4)
O253 Zr2 C21 C211 92.6(4)
Cl23 Zr2 C21 C211 -175.0(3)
C25 Zr2 C21 C211 122.6(5)
Cl21 Zr2 C21 C211 -71.7(4)
C24 Zr2 C21 C211 160.3(5)
Cl22 Zr2 C21 C211 10.6(5)
C23 Zr2 C21 C211 -159.3(5)
C22 Zr2 C21 C211 -123.2(5)
C25 C21 C22 C23 0.2(5)
C211 C21 C22 C23 175.3(4)
Zr2 C21 C22 C23 65.3(4)
C25 C21 C22 Zr2 -65.0(3)
C211 C21 C22 Zr2 110.0(5)
O213 Zr2 C22 C23 -154.1(3)
O253 Zr2 C22 C23 -73.4(4)
Cl23 Zr2 C22 C23 25.5(3)
C25 Zr2 C22 C23 -78.4(3)
Cl21 Zr2 C22 C23 117.8(3)
C24 Zr2 C22 C23 -37.2(3)
Cl22 Zr2 C22 C23 141.7(3)
C21 Zr2 C22 C23 -116.3(5)
O213 Zr2 C22 C21 -37.8(3)
O253 Zr2 C22 C21 42.9(4)
Cl23 Zr2 C22 C21 141.8(3)
C25 Zr2 C22 C21 37.9(3)
Cl21 Zr2 C22 C21 -125.9(3)
C24 Zr2 C22 C21 79.1(3)
Cl22 Zr2 C22 C21 -102.0(4)
C23 Zr2 C22 C21 116.3(5)
C21 C22 C23 C24 0.4(6)
Zr2 C22 C23 C24 65.7(3)
C21 C22 C23 Zr2 -65.2(3)
O213 Zr2 C23 C22 30.3(4)
O253 Zr2 C23 C22 120.6(3)
Cl23 Zr2 C23 C22 -155.4(3)
C25 Zr2 C23 C22 77.4(3)
Cl21 Zr2 C23 C22 -58.5(3)
C24 Zr2 C23 C22 115.0(5)
Cl22 Zr2 C23 C22 -125.5(4)
C21 Zr2 C23 C22 36.4(3)
O213 Zr2 C23 C24 -84.7(4)
O253 Zr2 C23 C24 5.5(4)
Cl23 Zr2 C23 C24 89.5(3)
C25 Zr2 C23 C24 -37.6(3)
Cl21 Zr2 C23 C24 -173.5(3)
Cl22 Zr2 C23 C24 119.5(4)
C21 Zr2 C23 C24 -78.6(3)
C22 Zr2 C23 C24 -115.0(5)
C22 C23 C24 C25 -1.0(5)
Zr2 C23 C24 C25 65.9(3)
C22 C23 C24 Zr2 -66.8(4)
O213 Zr2 C24 C23 111.2(3)
O253 Zr2 C24 C23 -174.6(4)
Cl23 Zr2 C24 C23 -84.6(3)
C25 Zr2 C24 C23 114.6(5)
Cl21 Zr2 C24 C23 7.7(4)
Cl22 Zr2 C24 C23 -142.3(3)
C21 Zr2 C24 C23 76.9(4)
C22 Zr2 C24 C23 36.7(3)
O213 Zr2 C24 C25 -3.5(3)
O253 Zr2 C24 C25 70.8(3)
Cl23 Zr2 C24 C25 160.8(3)
Cl21 Zr2 C24 C25 -106.9(3)
Cl22 Zr2 C24 C25 103.1(3)
C23 Zr2 C24 C25 -114.6(5)
C21 Zr2 C24 C25 -37.7(3)
C22 Zr2 C24 C25 -77.9(3)
C23 C24 C25 C21 1.1(5)
Zr2 C24 C25 C21 68.3(3)
C23 C24 C25 C251 -173.2(4)
Zr2 C24 C25 C251 -106.0(4)
C23 C24 C25 Zr2 -67.2(3)
C22 C21 C25 C24 -0.8(5)
C211 C21 C25 C24 -175.8(4)
Zr2 C21 C25 C24 -67.6(3)
C22 C21 C25 C251 173.4(4)
C211 C21 C25 C251 -1.6(7)
Zr2 C21 C25 C251 106.6(4)
C22 C21 C25 Zr2 66.8(3)
C211 C21 C25 Zr2 -108.2(4)
O213 Zr2 C25 C24 176.7(3)
O253 Zr2 C25 C24 -98.5(3)
Cl23 Zr2 C25 C24 -20.5(3)
Cl21 Zr2 C25 C24 96.3(3)
Cl22 Zr2 C25 C24 -130.7(3)
C23 Zr2 C25 C24 37.0(3)
C21 Zr2 C25 C24 114.0(4)
C22 Zr2 C25 C24 76.9(3)
O213 Zr2 C25 C21 62.7(3)
O253 Zr2 C25 C21 147.5(3)
Cl23 Zr2 C25 C21 -134.5(3)
Cl21 Zr2 C25 C21 -17.8(3)
C24 Zr2 C25 C21 -114.0(4)
Cl22 Zr2 C25 C21 115.2(3)
C23 Zr2 C25 C21 -77.0(3)
C22 Zr2 C25 C21 -37.1(3)
O213 Zr2 C25 C251 -60.8(3)
O253 Zr2 C25 C251 24.0(3)
Cl23 Zr2 C25 C251 102.0(3)
Cl21 Zr2 C25 C251 -141.2(3)
C24 Zr2 C25 C251 122.5(5)
Cl22 Zr2 C25 C251 -8.2(5)
C23 Zr2 C25 C251 159.5(4)
C21 Zr2 C25 C251 -123.5(5)
C22 Zr2 C25 C251 -160.6(4)
C22 C21 C211 C212 -80.3(6)
C25 C21 C211 C212 93.8(6)
Zr2 C21 C211 C212 8.4(6)
C21 C211 C212 O213 -38.8(6)
C211 C212 O213 C214 -121.5(5)
C211 C212 O213 Zr2 57.7(5)
O253 Zr2 O213 C214 39.4(4)
Cl23 Zr2 O213 C214 -17.9(6)
C25 Zr2 O213 C214 108.4(4)
Cl21 Zr2 O213 C214 -124.6(4)
C24 Zr2 O213 C214 110.3(4)
Cl22 Zr2 O213 C214 -42.5(4)
C23 Zr2 O213 C214 145.4(4)
C21 Zr2 O213 C214 140.1(4)
C22 Zr2 O213 C214 160.9(4)
O253 Zr2 O213 C212 -139.7(3)
Cl23 Zr2 O213 C212 163.1(3)
C25 Zr2 O213 C212 -70.7(3)
Cl21 Zr2 O213 C212 56.3(3)
C24 Zr2 O213 C212 -68.8(3)
Cl22 Zr2 O213 C212 138.4(3)
C23 Zr2 O213 C212 -33.7(4)
C21 Zr2 O213 C212 -39.0(3)
C22 Zr2 O213 C212 -18.2(3)
C24 C25 C251 C252 40.0(6)
C21 C25 C251 C252 -133.3(5)
Zr2 C25 C251 C252 -45.9(5)
C25 C251 C252 O253 45.2(5)
C251 C252 O253 C254 178.3(4)
C251 C252 O253 Zr2 -25.5(5)
O213 Zr2 O253 C254 -124.1(4)
Cl23 Zr2 O253 C254 39.2(4)
C25 Zr2 O253 C254 153.8(4)
Cl21 Zr2 O253 C254 -65.7(5)
C24 Zr2 O253 C254 120.2(4)
Cl22 Zr2 O253 C254 -45.1(4)
C23 Zr2 O253 C254 117.2(4)
C21 Zr2 O253 C254 170.9(4)
C22 Zr2 O253 C254 149.5(4)
O213 Zr2 O253 C252 83.3(4)
Cl23 Zr2 O253 C252 -113.5(3)
C25 Zr2 O253 C252 1.2(4)
Cl21 Zr2 O253 C252 141.7(3)
C24 Zr2 O253 C252 -32.4(4)
Cl22 Zr2 O253 C252 162.2(4)
C23 Zr2 O253 C252 -35.5(4)
C21 Zr2 O253 C252 18.2(4)
C22 Zr2 O253 C252 -3.2(4)
